data_4509220
loop_
_publ_author_name
'Childs, Scott L.'
'Wood, Peter A.'
'Rodr\'iguez-Hornedo, Na\'ir'
'Reddy, L. Sreenivas'
'Hardcastle, Kenneth I.'

_publ_contact_author 'Scott L Childs'
_publ_section_title
;
 Analysis of 50 Crystal Structures Containing Carbamazepine Using
 theMaterialsModule ofMercury CSD
;
_journal_issue 4
_journal_name_full 'Crystal Growth &amp; Design'
_journal_page_first 1869
_journal_paper_doi 10.1021/cg801056c
_journal_volume 9
_journal_year 2009
_chemical_formula_moiety 'C15 H12 N2 O'
_chemical_formula_sum 'C15 H12 N2 O'
_chemical_formula_weight 236.27
_chemical_name_common 'carbamazepine host structure with DL-tartaric acid removed'
_chemical_name_systematic
;

 5H-Dibenz(b,f)azepine-5-carboxamide DL-tartaric acid
;
_space_group_IT_number 14
_symmetry_cell_setting monoclinic
_symmetry_space_group_name_Hall '-P 2ybc'
_symmetry_space_group_name_H-M 'P 1 21/c 1'
_atom_sites_solution_hydrogens geom
_atom_sites_solution_primary direct
_atom_sites_solution_secondary difmap
_audit_creation_method SHELXL-97
_cell_angle_alpha 90.00
_cell_angle_beta 104.235(6)
_cell_angle_gamma 90.00
_cell_formula_units_Z 4
_cell_length_a 10.3006(9)
_cell_length_b 26.972(2)
_cell_length_c 5.0718(4)
_cell_measurement_reflns_used 1868
_cell_measurement_temperature 173(2)
_cell_measurement_theta_max 65.88
_cell_measurement_theta_min 3.28
_cell_volume 1365.82(19)
_computing_cell_refinement 'Bruker SMART'
_computing_data_collection 'Bruker SMART'
_computing_data_reduction 'Bruker SAINT'
_computing_molecular_graphics 'Bruker SHELXTL'
_computing_publication_material 'Bruker SHELXTL'
_computing_structure_refinement 'SHELXL-97 (Sheldrick, 1997)'
_computing_structure_solution 'SHELXS-97 (Sheldrick, 1990)'
_diffrn_ambient_temperature 173(2)
_diffrn_measured_fraction_theta_full 0.745
_diffrn_measured_fraction_theta_max 0.745
_diffrn_measurement_device_type 'CCD area detector'
_diffrn_measurement_method 'phi and omega scans'
_diffrn_radiation_monochromator graphite
_diffrn_radiation_source 'fine-focus sealed tube'
_diffrn_radiation_type CuK\a
_diffrn_radiation_wavelength 1.54178
_diffrn_reflns_av_R_equivalents 0.0148
_diffrn_reflns_av_sigmaI/netI 0.0158
_diffrn_reflns_limit_h_max 11
_diffrn_reflns_limit_h_min -11
_diffrn_reflns_limit_k_max 31
_diffrn_reflns_limit_k_min -31
_diffrn_reflns_limit_l_max 4
_diffrn_reflns_limit_l_min -5
_diffrn_reflns_number 3603
_diffrn_reflns_theta_full 65.92
_diffrn_reflns_theta_max 65.92
_diffrn_reflns_theta_min 3.28
_exptl_absorpt_coefficient_mu 0.588
_exptl_absorpt_correction_T_max 0.9656
_exptl_absorpt_correction_T_min 0.9119
_exptl_absorpt_correction_type multi-scan
_exptl_absorpt_process_details SADABS
_exptl_crystal_colour colourless
_exptl_crystal_density_diffrn 1.149
_exptl_crystal_density_method 'not measured'
_exptl_crystal_description rod
_exptl_crystal_F_000 496
_exptl_crystal_size_max 0.16
_exptl_crystal_size_mid 0.06
_exptl_crystal_size_min 0.06
_platon_squeeze_details
;
;
_refine_diff_density_max 0.167
_refine_diff_density_min -0.276
_refine_diff_density_rms 0.041
_refine_ls_extinction_method none
_refine_ls_goodness_of_fit_ref 1.028
_refine_ls_hydrogen_treatment constr
_refine_ls_matrix_type full
_refine_ls_number_parameters 163
_refine_ls_number_reflns 1757
_refine_ls_number_restraints 0
_refine_ls_restrained_S_all 1.028
_refine_ls_R_factor_all 0.0507
_refine_ls_R_factor_gt 0.0460
_refine_ls_shift/su_max 0.000
_refine_ls_shift/su_mean 0.000
_refine_ls_structure_factor_coef Fsqd
_refine_ls_weighting_details 'calc w=1/[\s^2^(Fo^2^)+(0.1700P)^2^+0.0000P] where P=(Fo^2^+2Fc^2^)/3'
_refine_ls_weighting_scheme calc
_refine_ls_wR_factor_gt 0.1859
_refine_ls_wR_factor_ref 0.1954
_reflns_number_gt 1497
_reflns_number_total 1757
_reflns_threshold_expression >2sigma(I)
_cod_data_source_file cg801056csup1.cif
_cod_data_source_block 47
_cod_depositor_comments
;
The following automatic conversions were performed:

'_symmetry_cell_setting' value 'Monoclinic' changed to 'monoclinic'
according to /home/saulius/struct/CIF-dictionaries/cif_core.dic
dictionary named 'cif_core.dic' version 2.4.2 from 2011-04-26.

Automatic conversion script
Id: cif_fix_values 1891 2012-01-12 08:04:46Z andrius 
;
_cod_original_cell_volume 1365.84(19)
_cod_original_sg_symbol_H-M P2(1)/c
_cod_database_code 4509220

loop_
_symmetry_equiv_pos_as_xyz
'x, y, z'
'-x, y+1/2, -z+1/2'
'-x, -y, -z'
'x, -y-1/2, z-1/2'

loop_
_atom_site_label
_atom_site_type_symbol
_atom_site_fract_x
_atom_site_fract_y
_atom_site_fract_z
_atom_site_U_iso_or_equiv
_atom_site_adp_type
_atom_site_occupancy
_atom_site_symmetry_multiplicity
_atom_site_calc_flag
_atom_site_refinement_flags
C1 C 0.3772(2) 0.62957(7) 0.8877(3) 0.0326(5) Uani 1 1 d .
C2 C 0.2929(2) 0.61215(7) 1.0418(4) 0.0392(5) Uani 1 1 d .
H2 H 0.3186 0.5842 1.1568 0.047 Uiso 1 1 calc R
C3 C 0.1714(2) 0.63516(8) 1.0292(4) 0.0439(6) Uani 1 1 d .
H3 H 0.1134 0.6230 1.1340 0.053 Uiso 1 1 calc R
C4 C 0.1352(2) 0.67608(8) 0.8623(4) 0.0421(6) Uani 1 1 d .
H4 H 0.0517 0.6920 0.8513 0.051 Uiso 1 1 calc R
C5 C 0.2202(2) 0.69391(7) 0.7116(4) 0.0389(6) Uani 1 1 d .
H5 H 0.1938 0.7220 0.5980 0.047 Uiso 1 1 calc R
C6 C 0.3436(2) 0.67173(6) 0.7221(3) 0.0313(5) Uani 1 1 d .
C7 C 0.4329(2) 0.69286(6) 0.5679(4) 0.0354(5) Uani 1 1 d .
H7 H 0.3908 0.7085 0.4010 0.042 Uiso 1 1 calc R
C8 C 0.5669(2) 0.69274(6) 0.6339(4) 0.0348(5) Uani 1 1 d .
H8 H 0.6091 0.7081 0.5082 0.042 Uiso 1 1 calc R
C9 C 0.6555(2) 0.67158(6) 0.8786(4) 0.0316(5) Uani 1 1 d .
C10 C 0.7797(2) 0.69398(7) 0.9904(4) 0.0383(6) Uani 1 1 d .
H10 H 0.8062 0.7218 0.9017 0.046 Uiso 1 1 calc R
C11 C 0.8644(2) 0.67636(8) 1.2271(4) 0.0417(6) Uani 1 1 d .
H11 H 0.9475 0.6924 1.3008 0.050 Uiso 1 1 calc R
C12 C 0.8283(2) 0.63537(8) 1.3564(4) 0.0457(6) Uani 1 1 d .
H12 H 0.8867 0.6231 1.5185 0.055 Uiso 1 1 calc R
C13 C 0.7073(2) 0.61226(7) 1.2494(4) 0.0392(6) Uani 1 1 d .
H13 H 0.6816 0.5844 1.3396 0.047 Uiso 1 1 calc R
C14 C 0.6230(2) 0.62968(7) 1.0093(4) 0.0317(5) Uani 1 1 d .
C15 C 0.49990(19) 0.56038(6) 0.7524(3) 0.0340(5) Uani 1 1 d .
N1 N 0.50012(15) 0.60384(5) 0.8935(3) 0.0327(5) Uani 1 1 d .
N2 N 0.38757(18) 0.54078(5) 0.6327(4) 0.0382(5) Uani 1 1 d .
H2A H 0.3859 0.5131 0.5405 0.046 Uiso 1 1 calc R
H2B H 0.3121 0.5551 0.6427 0.046 Uiso 1 1 calc R
O1 O 0.61410(18) 0.54109(5) 0.7449(4) 0.0527(5) Uani 1 1 d .

loop_
_atom_site_aniso_label
_atom_site_aniso_U_11
_atom_site_aniso_U_22
_atom_site_aniso_U_33
_atom_site_aniso_U_23
_atom_site_aniso_U_13
_atom_site_aniso_U_12
C1 0.0323(12) 0.0338(10) 0.0304(9) -0.0065(7) 0.0052(8) -0.0030(7)
C2 0.0381(12) 0.0412(11) 0.0378(10) -0.0021(8) 0.0084(9) -0.0049(9)
C3 0.0363(13) 0.0553(13) 0.0420(11) -0.0077(9) 0.0134(10) -0.0092(9)
C4 0.0296(12) 0.0489(12) 0.0456(11) -0.0133(9) 0.0049(9) 0.0019(9)
C5 0.0348(12) 0.0404(11) 0.0376(10) -0.0055(8) 0.0017(9) 0.0008(8)
C6 0.0299(11) 0.0326(10) 0.0291(9) -0.0057(7) 0.0030(8) -0.0029(7)
C7 0.0390(12) 0.0330(10) 0.0322(9) 0.0014(7) 0.0051(9) 0.0005(8)
C8 0.0375(12) 0.0345(10) 0.0340(9) 0.0006(7) 0.0118(9) -0.0013(8)
C9 0.0318(12) 0.0299(9) 0.0340(9) -0.0051(7) 0.0097(8) 0.0022(7)
C10 0.0339(13) 0.0371(10) 0.0459(10) -0.0057(8) 0.0137(9) -0.0016(8)
C11 0.0272(12) 0.0516(12) 0.0454(11) -0.0128(9) 0.0071(9) -0.0001(9)
C12 0.0382(14) 0.0592(13) 0.0356(10) -0.0048(8) 0.0012(10) 0.0092(9)
C13 0.0381(12) 0.0420(11) 0.0376(10) 0.0027(8) 0.0098(9) 0.0070(9)
C14 0.0290(11) 0.0309(9) 0.0351(10) -0.0053(7) 0.0075(8) 0.0032(7)
C15 0.0443(13) 0.0269(9) 0.0315(9) 0.0036(7) 0.0106(9) 0.0027(8)
N1 0.0332(10) 0.0277(9) 0.0369(8) -0.0019(6) 0.0078(7) 0.0005(6)
N2 0.0389(11) 0.0271(8) 0.0468(9) -0.0130(6) 0.0074(8) -0.0011(7)
O1 0.0572(11) 0.0432(9) 0.0579(10) -0.0078(7) 0.0145(8) 0.0047(7)

loop_
_atom_type_symbol
_atom_type_description
_atom_type_scat_dispersion_real
_atom_type_scat_dispersion_imag
_atom_type_scat_source
C C 0.0181 0.0091 'International Tables Vol C Tables 4.2.6.8 and 6.1.1.4'
H H 0.0000 0.0000 'International Tables Vol C Tables 4.2.6.8 and 6.1.1.4'
N N 0.0311 0.0180 'International Tables Vol C Tables 4.2.6.8 and 6.1.1.4'
O O 0.0492 0.0322 'International Tables Vol C Tables 4.2.6.8 and 6.1.1.4'

loop_
_geom_angle_atom_site_label_1
_geom_angle_atom_site_label_2
_geom_angle_atom_site_label_3
_geom_angle
C2 C1 C6 121.01(19)
C2 C1 N1 119.73(17)
C6 C1 N1 119.25(18)
C3 C2 C1 120.48(19)
C3 C2 H2 119.8
C1 C2 H2 119.8
C2 C3 C4 119.3(2)
C2 C3 H3 120.3
C4 C3 H3 120.3
C5 C4 C3 120.2(2)
C5 C4 H4 119.9
C3 C4 H4 119.9
C4 C5 C6 121.69(19)
C4 C5 H5 119.2
C6 C5 H5 119.2
C5 C6 C1 117.26(19)
C5 C6 C7 120.02(17)
C1 C6 C7 122.72(18)
C8 C7 C6 127.68(16)
C8 C7 H7 116.2
C6 C7 H7 116.2
C7 C8 C9 127.10(19)
C7 C8 H8 116.4
C9 C8 H8 116.4
C14 C9 C10 117.38(18)
C14 C9 C8 123.16(19)
C10 C9 C8 119.46(17)
C11 C10 C9 121.4(2)
C11 C10 H10 119.3
C9 C10 H10 119.3
C12 C11 C10 120.0(2)
C12 C11 H11 120.0
C10 C11 H11 120.0
C13 C12 C11 119.80(18)
C13 C12 H12 120.1
C11 C12 H12 120.1
C12 C13 C14 120.1(2)
C12 C13 H13 120.0
C14 C13 H13 120.0
C9 C14 C13 121.2(2)
C9 C14 N1 119.35(16)
C13 C14 N1 119.42(18)
N2 C15 O1 122.79(17)
N2 C15 N1 118.98(17)
O1 C15 N1 118.23(16)
C15 N1 C14 121.02(15)
C15 N1 C1 120.86(14)
C14 N1 C1 117.16(14)
C15 N2 H2A 120.0
C15 N2 H2B 120.0
H2A N2 H2B 120.0

loop_
_geom_bond_atom_site_label_1
_geom_bond_atom_site_label_2
_geom_bond_distance
C1 C2 1.385(3)
C1 C6 1.406(3)
C1 N1 1.438(2)
C2 C3 1.385(3)
C2 H2 0.9500
C3 C4 1.385(3)
C3 H3 0.9500
C4 C5 1.382(3)
C4 H4 0.9500
C5 C6 1.394(3)
C5 H5 0.9500
C6 C7 1.462(3)
C7 C8 1.337(3)
C7 H7 0.9500
C8 C9 1.464(3)
C8 H8 0.9500
C9 C14 1.392(3)
C9 C10 1.402(3)
C10 C11 1.383(3)
C10 H10 0.9500
C11 C12 1.382(3)
C11 H11 0.9500
C12 C13 1.380(3)
C12 H12 0.9500
C13 C14 1.392(3)
C13 H13 0.9500
C14 N1 1.437(2)
C15 N2 1.281(2)
C15 O1 1.295(2)
C15 N1 1.373(2)
N2 H2A 0.8800
N2 H2B 0.8800

loop_
_geom_hbond_atom_site_label_D
_geom_hbond_atom_site_label_H
_geom_hbond_atom_site_label_A
_geom_hbond_distance_DH
_geom_hbond_distance_HA
_geom_hbond_distance_DA
_geom_hbond_angle_DHA
_geom_hbond_site_symmetry_A
N2 H2A O1 0.88 2.06 2.920(2) 167.0 3_666

loop_
_geom_torsion_atom_site_label_1
_geom_torsion_atom_site_label_2
_geom_torsion_atom_site_label_3
_geom_torsion_atom_site_label_4
_geom_torsion
C6 C1 C2 C3 2.0(3)
N1 C1 C2 C3 -177.09(16)
C1 C2 C3 C4 -0.5(3)
C2 C3 C4 C5 -0.5(3)
C3 C4 C5 C6 -0.1(3)
C4 C5 C6 C1 1.5(3)
C4 C5 C6 C7 -177.62(16)
C2 C1 C6 C5 -2.5(3)
N1 C1 C6 C5 176.61(15)
C2 C1 C6 C7 176.65(16)
N1 C1 C6 C7 -4.3(2)
C5 C6 C7 C8 147.79(19)
C1 C6 C7 C8 -31.3(3)
C6 C7 C8 C9 -0.5(3)
C7 C8 C9 C14 32.4(3)
C7 C8 C9 C10 -147.54(19)
C14 C9 C10 C11 -2.4(3)
C8 C9 C10 C11 177.55(17)
C9 C10 C11 C12 1.0(3)
C10 C11 C12 C13 -0.3(3)
C11 C12 C13 C14 1.1(3)
C10 C9 C14 C13 3.3(3)
C8 C9 C14 C13 -176.73(17)
C10 C9 C14 N1 -176.53(15)
C8 C9 C14 N1 3.5(3)
C12 C13 C14 C9 -2.7(3)
C12 C13 C14 N1 177.12(17)
N2 C15 N1 C14 -174.08(16)
O1 C15 N1 C14 5.5(2)
N2 C15 N1 C1 -5.6(3)
O1 C15 N1 C1 173.97(16)
C9 C14 N1 C15 102.5(2)
C13 C14 N1 C15 -77.3(2)
C9 C14 N1 C1 -66.3(2)
C13 C14 N1 C1 113.86(19)
C2 C1 N1 C15 76.8(2)
C6 C1 N1 C15 -102.33(19)
C2 C1 N1 C14 -114.36(19)
C6 C1 N1 C14 66.6(2)

loop_
_platon_squeeze_void_nr
_platon_squeeze_void_average_x
_platon_squeeze_void_average_y
_platon_squeeze_void_average_z
_platon_squeeze_void_volume
_platon_squeeze_void_count_electrons
1 0.000 0.000 -0.055 115.5 48.1
2 0.000 0.500 -0.070 115.5 48.1
